data_7124837
loop_
_publ_author_name
'Pal, Raja'
'Laureanti, Joseph A.'
'Groy, Thomas L.'
'Jones, Anne K.'
'Trovitch, Ryan J.'

_publ_section_title
;
 Hydrogen production from water using a bis(imino)pyridine molybdenum
 electrocatalyst.
;
_journal_issue 77
_journal_name_full 'Chemical communications (Cambridge, England)'
_journal_page_first 11555
_journal_page_last 11558
_journal_paper_doi 10.1039/c6cc04946j
_journal_volume 52
_journal_year 2016
_chemical_formula_moiety
;
C39 H41 Mo N3 O P2, 2(F6 P), 1.745(C3 H6 O), 0.255(C3 O)
;
_chemical_formula_sum 'C45 H51.47 F12 Mo N3 O3 P4'
_chemical_formula_weight 1130.18
_chemical_name_common PF6PDIMoO
_space_group_crystal_system monoclinic
_space_group_IT_number 14
_space_group_name_Hall '-P 2ybc'
_space_group_name_H-M_alt 'P 1 21/c 1'
_atom_sites_solution_hydrogens geom
_atom_sites_solution_primary direct
_atom_sites_solution_secondary difmap
_audit_update_record
;
2016-08-10 deposited with the CCDC.
2016-08-30 downloaded from the CCDC.
;
_cell_angle_alpha 90
_cell_angle_beta 104.6220(10)
_cell_angle_gamma 90
_cell_formula_units_Z 4
_cell_length_a 15.3031(6)
_cell_length_b 15.9629(6)
_cell_length_c 20.6295(8)
_cell_measurement_reflns_used 9943
_cell_measurement_temperature 123.(2)
_cell_measurement_theta_max 25.0008
_cell_measurement_theta_min 2.2951
_cell_volume 4876.2(3)
_computing_cell_refinement 'SAINT V8.32B (Bruker AXS Inc., 2013)'
_computing_data_collection 'Bruker Instrument Service v2015.5.1.3'
_computing_data_reduction 'SAINT V8.32B (Bruker AXS Inc., 2013)'
_computing_structure_refinement 'SHELXL-2013 (Sheldrick, 2013)'
_computing_structure_solution 'SHELXS-2013 (Sheldrick, 2013)'
_diffrn_ambient_temperature 123.(2)
_diffrn_detector_area_resol_mean 8.3330
_diffrn_measured_fraction_theta_full 0.999
_diffrn_measured_fraction_theta_max 0.999
_diffrn_measurement_device_type 'Bruker APEX2 Diffractometer'
_diffrn_measurement_method '\w and \f scans'
_diffrn_radiation_monochromator graphite
_diffrn_radiation_type MoK\a
_diffrn_radiation_wavelength 0.71073
_diffrn_reflns_av_R_equivalents 0.0471
_diffrn_reflns_limit_h_max 18
_diffrn_reflns_limit_h_min -18
_diffrn_reflns_limit_k_max 19
_diffrn_reflns_limit_k_min -19
_diffrn_reflns_limit_l_max 24
_diffrn_reflns_limit_l_min -24
_diffrn_reflns_number 38574
_diffrn_reflns_theta_full 25.05
_diffrn_reflns_theta_max 25.05
_diffrn_reflns_theta_min 1.88
_diffrn_source 'fine-focus sealed tube'
_diffrn_source_type 'fine-focus sealed tube'
_exptl_absorpt_coefficient_mu 0.489
_exptl_absorpt_correction_T_max 0.745
_exptl_absorpt_correction_T_min 0.644
_exptl_absorpt_correction_type multi-scan
_exptl_absorpt_process_details 'SADABS V2012/1 (Bruker AXS Inc.)'
_exptl_crystal_colour 'clear light orange'
_exptl_crystal_density_diffrn 1.539
_exptl_crystal_density_method 'not measured'
_exptl_crystal_description 'parallelapipedal block'
_exptl_crystal_F_000 2306
_exptl_crystal_size_max 0.224
_exptl_crystal_size_mid 0.177
_exptl_crystal_size_min 0.113
_refine_diff_density_max 1.630
_refine_diff_density_min -0.644
_refine_ls_extinction_method none
_refine_ls_goodness_of_fit_ref 1.066
_refine_ls_hydrogen_treatment constr
_refine_ls_matrix_type full
_refine_ls_number_parameters 600
_refine_ls_number_reflns 8623
_refine_ls_number_restraints 1
_refine_ls_restrained_S_all 1.066
_refine_ls_R_factor_all 0.0519
_refine_ls_R_factor_gt 0.0448
_refine_ls_shift/su_max 0.000
_refine_ls_shift/su_mean 0.000
_refine_ls_structure_factor_coef Fsqd
_refine_ls_weighting_details 'w=1/[\s^2^(Fo^2^)+(0.0761P)^2^+1.5679P] where P=(Fo^2^+2Fc^2^)/3'
_refine_ls_weighting_scheme calc
_refine_ls_wR_factor_gt 0.1180
_refine_ls_wR_factor_ref 0.1233
_reflns_number_gt 7313
_reflns_number_total 8623
_reflns_threshold_expression 'I > 2\s(I)'
_cod_data_source_file c6cc04946j2.cif
_cod_data_source_block PF6PDIMoO
_cod_database_code 7124837

loop_
_space_group_symop_operation_xyz
'x, y, z'
'-x, y+1/2, -z+1/2'
'-x, -y, -z'
'x, -y-1/2, z-1/2'

loop_
_atom_site_type_symbol
_atom_site_label
_atom_site_fract_x
_atom_site_fract_y
_atom_site_fract_z
_atom_site_U_iso_or_equiv
_atom_site_adp_type
_atom_site_calc_flag
_atom_site_refinement_flags_adp
_atom_site_refinement_flags_occupancy
_atom_site_refinement_flags_posn
_atom_site_occupancy
_atom_site_disorder_assembly
_atom_site_disorder_group
Mo Mo1 0.31633(2) 0.21406(2) 0.07845(2) 0.01852(10) Uani d . . . 1.0 . .
P P1 0.28408(5) 0.36550(5) 0.04542(4) 0.02123(18) Uani d . . . 1.0 . .
P P2 0.35006(5) 0.06438(5) 0.11831(4) 0.02014(18) Uani d . . . 1.0 . .
O O1 0.32476(15) 0.18953(13) 0.00042(10) 0.0298(5) Uani d . . . 1.0 . .
N N1 0.43724(16) 0.27464(15) 0.13324(12) 0.0215(5) Uani d . . . 1.0 . .
N N2 0.30578(16) 0.24445(15) 0.18222(12) 0.0204(5) Uani d . . . 1.0 . .
N N3 0.18959(16) 0.17231(15) 0.09193(12) 0.0226(5) Uani d . . . 1.0 . .
C C1 0.5313(2) 0.3465(2) 0.23450(16) 0.0320(7) Uani d . . . 1.0 . .
H H1A 0.5769 0.3502 0.2087 0.048 Uiso calc U . R 1.0 . .
H H1B 0.5566 0.3166 0.2765 0.048 Uiso calc U . R 1.0 . .
H H1C 0.5133 0.403 0.2444 0.048 Uiso calc U . R 1.0 . .
C C2 0.4504(2) 0.30012(18) 0.19450(15) 0.0239(6) Uani d . . . 1.0 . .
C C3 0.3755(2) 0.28262(17) 0.22519(14) 0.0220(6) Uani d . . . 1.0 . .
C C4 0.3719(2) 0.30204(19) 0.29006(15) 0.0302(7) Uani d . . . 1.0 . .
H H4 0.4218 0.3276 0.3206 0.036 Uiso calc U . R 1.0 . .
C C5 0.2935(2) 0.2831(2) 0.30903(17) 0.0352(8) Uani d . . . 1.0 . .
H H5 0.2889 0.297 0.3528 0.042 Uiso calc U . R 1.0 . .
C C6 0.2216(2) 0.2442(2) 0.26475(17) 0.0326(7) Uani d . . . 1.0 . .
H H6 0.1678 0.2311 0.2776 0.039 Uiso calc U . R 1.0 . .
C C7 0.2306(2) 0.22497(18) 0.20090(15) 0.0233(6) Uani d . . . 1.0 . .
C C8 0.1645(2) 0.18013(19) 0.14741(15) 0.0255(7) Uani d . . . 1.0 . .
C C9 0.0822(2) 0.1451(2) 0.16301(17) 0.0327(7) Uani d . . . 1.0 . .
H H9A 0.0455 0.1165 0.1234 0.049 Uiso calc U . R 1.0 . .
H H9B 0.047 0.1907 0.1759 0.049 Uiso calc U . R 1.0 . .
H H9C 0.0998 0.1051 0.2001 0.049 Uiso calc U . R 1.0 . .
C C10 0.4994(2) 0.30076(19) 0.09203(15) 0.0270(7) Uani d . . . 1.0 . .
H H10A 0.4917 0.2635 0.0526 0.032 Uiso calc U . R 1.0 . .
H H10B 0.5628 0.2964 0.1188 0.032 Uiso calc U . R 1.0 . .
C C11 0.4783(2) 0.3912(2) 0.06899(15) 0.0288(7) Uani d . . . 1.0 . .
H H11A 0.5244 0.4102 0.0461 0.035 Uiso calc U . R 1.0 . .
H H11B 0.4838 0.4269 0.1091 0.035 Uiso calc U . R 1.0 . .
C C12 0.3843(2) 0.4052(2) 0.02162(15) 0.0275(7) Uani d . . . 1.0 . .
H H12A 0.3847 0.38 -0.0221 0.033 Uiso calc U . R 1.0 . .
H H12B 0.3763 0.4664 0.0143 0.033 Uiso calc U . R 1.0 . .
C C13 0.1957(2) 0.39198(19) -0.02933(15) 0.0255(7) Uani d . . . 1.0 . .
C C14 0.1546(2) 0.3308(2) -0.07481(15) 0.0280(7) Uani d . . . 1.0 . .
H H14 0.1696 0.2735 -0.0659 0.034 Uiso calc U . R 1.0 . .
C C15 0.0917(2) 0.3534(2) -0.13299(15) 0.0340(8) Uani d . . . 1.0 . .
H H15 0.0629 0.3114 -0.1637 0.041 Uiso calc U . R 1.0 . .
C C16 0.0706(2) 0.4369(2) -0.14665(17) 0.0413(9) Uani d . . . 1.0 . .
H H16 0.0286 0.4522 -0.1872 0.05 Uiso calc U . R 1.0 . .
C C17 0.1103(2) 0.4977(2) -0.10167(17) 0.0402(9) Uani d . . . 1.0 . .
H H17 0.0945 0.5548 -0.1109 0.048 Uiso calc U . R 1.0 . .
C C18 0.1731(2) 0.4762(2) -0.04294(16) 0.0355(8) Uani d . . . 1.0 . .
H H18 0.2007 0.5184 -0.0121 0.043 Uiso calc U . R 1.0 . .
C C19 0.2612(2) 0.42825(18) 0.11224(14) 0.0234(6) Uani d . . . 1.0 . .
C C20 0.3209(2) 0.48630(19) 0.14887(16) 0.0309(7) Uani d . . . 1.0 . .
H H20 0.3752 0.4995 0.1368 0.037 Uiso calc U . R 1.0 . .
C C21 0.3005(3) 0.5251(2) 0.20362(17) 0.0392(8) Uani d . . . 1.0 . .
H H21 0.3411 0.5651 0.229 0.047 Uiso calc U . R 1.0 . .
C C22 0.2214(3) 0.5058(2) 0.22139(17) 0.0397(9) Uani d . . . 1.0 . .
H H22 0.2088 0.5314 0.2596 0.048 Uiso calc U . R 1.0 . .
C C23 0.1608(2) 0.4495(2) 0.18394(17) 0.0355(8) Uani d . . . 1.0 . .
H H23 0.1058 0.4374 0.1955 0.043 Uiso calc U . R 1.0 . .
C C24 0.1806(2) 0.4109(2) 0.12953(16) 0.0293(7) Uani d . . . 1.0 . .
H H24 0.139 0.3721 0.1036 0.035 Uiso calc U . R 1.0 . .
C C25 0.1391(2) 0.11746(19) 0.03730(15) 0.0274(7) Uani d . . . 1.0 . .
H H25A 0.154 0.1327 -0.0052 0.033 Uiso calc U . R 1.0 . .
H H25B 0.0734 0.1256 0.0314 0.033 Uiso calc U . R 1.0 . .
C C26 0.1636(2) 0.02510(19) 0.05393(15) 0.0271(7) Uani d . . . 1.0 . .
H H26A 0.1254 -0.0102 0.0184 0.032 Uiso calc U . R 1.0 . .
H H26B 0.1482 0.0111 0.0965 0.032 Uiso calc U . R 1.0 . .
C C27 0.2631(2) 0.00155(18) 0.06080(15) 0.0267(7) Uani d . . . 1.0 . .
H H27A 0.2746 0.0046 0.0157 0.032 Uiso calc U . R 1.0 . .
H H27B 0.2714 -0.0576 0.0755 0.032 Uiso calc U . R 1.0 . .
C C28 0.34354(19) 0.03905(18) 0.20303(14) 0.0213(6) Uani d . . . 1.0 . .
C C29 0.4035(2) 0.07728(19) 0.25719(15) 0.0255(7) Uani d . . . 1.0 . .
H H29 0.4506 0.1116 0.2496 0.031 Uiso calc U . R 1.0 . .
C C30 0.3953(2) 0.0658(2) 0.32198(15) 0.0300(7) Uani d . . . 1.0 . .
H H30 0.4368 0.0919 0.3585 0.036 Uiso calc U . R 1.0 . .
C C31 0.3265(2) 0.0163(2) 0.33300(16) 0.0343(8) Uani d . . . 1.0 . .
H H31 0.3196 0.0098 0.3772 0.041 Uiso calc U . R 1.0 . .
C C32 0.2677(2) -0.0237(2) 0.28041(16) 0.0337(7) Uani d . . . 1.0 . .
H H32 0.2211 -0.0584 0.2884 0.04 Uiso calc U . R 1.0 . .
C C33 0.2770(2) -0.0129(2) 0.21567(15) 0.0283(7) Uani d . . . 1.0 . .
H H33 0.2372 -0.0414 0.1796 0.034 Uiso calc U . R 1.0 . .
C C34 0.45794(19) 0.02648(18) 0.10791(14) 0.0217(6) Uani d . . . 1.0 . .
C C35 0.5333(2) 0.0779(2) 0.12769(16) 0.0300(7) Uani d . . . 1.0 . .
H H35 0.5282 0.1309 0.1474 0.036 Uiso calc U . R 1.0 . .
C C36 0.6159(2) 0.0522(2) 0.11870(16) 0.0344(8) Uani d . . . 1.0 . .
H H36 0.6672 0.0876 0.1324 0.041 Uiso calc U . R 1.0 . .
C C37 0.6238(2) -0.0245(2) 0.09000(16) 0.0339(8) Uani d . . . 1.0 . .
H H37 0.6808 -0.0424 0.0847 0.041 Uiso calc U . R 1.0 . .
C C38 0.5493(2) -0.0748(2) 0.06902(15) 0.0303(7) Uani d . . . 1.0 . .
H H38 0.5546 -0.1269 0.0481 0.036 Uiso calc U . R 1.0 . .
C C39 0.4666(2) -0.05022(19) 0.07810(15) 0.0273(7) Uani d . . . 1.0 . .
H H39 0.4156 -0.0858 0.0639 0.033 Uiso calc U . R 1.0 . .
P P3 0.38314(6) 0.69754(5) 0.07053(5) 0.0331(2) Uani d . . . 1.0 . .
F F1 0.34755(17) 0.78606(12) 0.08909(14) 0.0586(7) Uani d . . . 1.0 . .
F F2 0.28759(13) 0.65697(13) 0.06865(12) 0.0498(6) Uani d . . . 1.0 . .
F F3 0.35075(18) 0.71845(16) -0.00698(12) 0.0679(7) Uani d . . . 1.0 . .
F F4 0.48011(14) 0.73644(14) 0.07201(13) 0.0554(6) Uani d . . . 1.0 . .
F F5 0.41931(14) 0.60799(12) 0.05337(10) 0.0437(5) Uani d . . . 1.0 . .
F F6 0.41692(14) 0.67533(14) 0.14835(10) 0.0478(5) Uani d . . . 1.0 . .
P P4 0.03733(6) 0.41464(6) 0.34324(4) 0.0315(2) Uani d . . . 1.0 . .
F F7 0.03560(14) 0.47482(14) 0.40510(9) 0.0444(5) Uani d . . . 1.0 . .
F F8 -0.06850(13) 0.42966(14) 0.31363(10) 0.0491(6) Uani d . . . 1.0 . .
F F9 0.05856(15) 0.49347(13) 0.30191(10) 0.0491(5) Uani d . . . 1.0 . .
F F10 0.14274(13) 0.39923(15) 0.37340(11) 0.0536(6) Uani d . . . 1.0 . .
F F11 0.01640(15) 0.33654(14) 0.38548(11) 0.0509(6) Uani d . . . 1.0 . .
F F12 0.03841(15) 0.35412(14) 0.28165(10) 0.0519(6) Uani d . . . 1.0 . .
O O2 -0.0125(2) 0.29285(18) 0.07382(13) 0.0956(14) Uani d . . G 1.0 . .
C C40 -0.0660(2) 0.3517(2) -0.03492(15) 0.0594(11) Uani d . . G 1.0 . .
H H40A -0.0275 0.3991 -0.0156 0.089 Uiso calc U . R 1.0 . .
H H40B -0.1287 0.3707 -0.0505 0.089 Uiso calc U . R 1.0 . .
H H40C -0.0458 0.3288 -0.0728 0.089 Uiso calc U . R 1.0 . .
C C41 -0.05979(14) 0.28477(12) 0.01768(12) 0.0520(11) Uani d . . G 1.0 . .
C C42 -0.1160(2) 0.20717(16) -0.00371(18) 0.0597(12) Uani d . . G 1.0 . .
H H42A -0.1081 0.1688 0.0344 0.09 Uiso calc U . R 1.0 . .
H H42B -0.0965 0.1795 -0.0401 0.09 Uiso calc U . R 1.0 . .
H H42C -0.1797 0.2228 -0.0193 0.09 Uiso calc U . R 1.0 . .
O O3 0.30980(19) 0.7286(2) 0.30036(15) 0.0447(9) Uiso d . P G 0.745(3) A 1
C C43 0.1617(3) 0.7328(5) 0.3171(3) 0.096(2) Uiso d . P G 0.745(3) A 1
H H43A 0.1919 0.7472 0.3635 0.144 Uiso calc U P R 0.745(3) A 1
H H43B 0.1349 0.6768 0.3158 0.144 Uiso calc U P R 0.745(3) A 1
H H43C 0.1141 0.7738 0.2992 0.144 Uiso calc U P R 0.745(3) A 1
C C44 0.22959(19) 0.7334(2) 0.27534(15) 0.0517(14) Uiso d . P G 0.745(3) A 1
C C45 0.1918(3) 0.7405(4) 0.20056(16) 0.0682(17) Uiso d . P G 0.745(3) A 1
H H45A 0.2416 0.7418 0.1786 0.102 Uiso calc U P R 0.745(3) A 1
H H45B 0.1564 0.7921 0.1902 0.102 Uiso calc U P R 0.745(3) A 1
H H45C 0.153 0.6922 0.1843 0.102 Uiso calc U P R 0.745(3) A 1
O O3' 0.2374(12) 0.7521(11) 0.3448(7) 0.0447(9) Uiso d . P G 0.153(3) B 2
C C43' 0.3775(13) 0.707(2) 0.3266(14) 0.096(2) Uiso d . P G 0.153(3) B 2
C C44' 0.2807(11) 0.7363(10) 0.3048(7) 0.0517(14) Uiso d . P G 0.153(3) B 2
C C45' 0.2408(18) 0.744(2) 0.2303(7) 0.0682(17) Uiso d . P G 0.153(3) B 2
O O3" 0.1478(16) 0.7179(14) 0.2279(11) 0.0447(9) Uiso d . P G 0.102(2) C 3
C C43" 0.066(3) 0.655(3) 0.299(2) 0.096(2) Uiso d . P G 0.102(2) C 3
C C44" 0.1363(16) 0.7121(14) 0.2835(11) 0.0517(14) Uiso d . P G 0.102(2) C 3
C C45" 0.192(3) 0.762(3) 0.3417(13) 0.0682(17) Uiso d . P G 0.102(2) C 3

loop_
_atom_site_aniso_label
_atom_site_aniso_U_11
_atom_site_aniso_U_22
_atom_site_aniso_U_33
_atom_site_aniso_U_12
_atom_site_aniso_U_13
_atom_site_aniso_U_23
Mo1 0.01838(15) 0.01939(16) 0.01769(15) 0.00106(9) 0.00438(11) -0.00141(9)
P1 0.0242(4) 0.0199(4) 0.0205(4) 0.0011(3) 0.0071(3) -0.0007(3)
P2 0.0202(4) 0.0194(4) 0.0199(4) 0.0016(3) 0.0034(3) -0.0011(3)
O1 0.0350(12) 0.0299(12) 0.0252(11) 0.0058(10) 0.0092(10) -0.0018(9)
N1 0.0180(12) 0.0235(13) 0.0221(13) 0.0021(10) 0.0036(10) 0.0001(10)
N2 0.0201(12) 0.0188(12) 0.0229(13) 0.0024(10) 0.0066(10) 0.0005(10)
N3 0.0197(12) 0.0217(13) 0.0242(13) 0.0033(10) 0.0017(10) -0.0001(10)
C1 0.0286(17) 0.0363(18) 0.0280(17) -0.0083(14) 0.0014(14) -0.0046(14)
C2 0.0242(15) 0.0201(15) 0.0252(16) -0.0008(12) 0.0024(13) -0.0007(12)
C3 0.0255(16) 0.0180(15) 0.0217(15) -0.0012(12) 0.0043(12) -0.0017(11)
C4 0.0388(19) 0.0277(17) 0.0238(16) -0.0040(14) 0.0073(14) -0.0055(13)
C5 0.049(2) 0.0350(19) 0.0255(17) -0.0032(16) 0.0168(16) -0.0044(14)
C6 0.0344(18) 0.0328(18) 0.0357(18) -0.0008(15) 0.0184(15) 0.0022(14)
C7 0.0230(15) 0.0207(15) 0.0278(16) 0.0037(12) 0.0091(13) 0.0031(12)
C8 0.0229(16) 0.0232(16) 0.0302(17) 0.0014(12) 0.0064(13) 0.0038(13)
C9 0.0222(16) 0.0377(19) 0.0390(19) -0.0028(14) 0.0094(14) 0.0010(15)
C10 0.0215(15) 0.0358(18) 0.0248(16) -0.0014(13) 0.0078(13) -0.0039(13)
C11 0.0301(17) 0.0317(17) 0.0267(16) -0.0065(14) 0.0110(14) -0.0020(13)
C12 0.0342(17) 0.0267(16) 0.0245(16) -0.0011(13) 0.0125(14) -0.0001(13)
C13 0.0274(16) 0.0279(16) 0.0228(15) 0.0062(13) 0.0095(13) 0.0028(12)
C14 0.0289(17) 0.0293(17) 0.0270(16) 0.0050(13) 0.0090(14) 0.0026(13)
C15 0.0293(17) 0.047(2) 0.0241(16) 0.0055(15) 0.0031(14) -0.0054(15)
C16 0.039(2) 0.057(2) 0.0263(18) 0.0179(18) 0.0067(15) 0.0097(16)
C17 0.047(2) 0.037(2) 0.0359(19) 0.0166(17) 0.0093(17) 0.0113(16)
C18 0.044(2) 0.0309(18) 0.0305(18) 0.0073(15) 0.0079(16) 0.0043(14)
C19 0.0315(16) 0.0193(15) 0.0199(15) 0.0040(12) 0.0073(13) 0.0004(12)
C20 0.0404(19) 0.0241(16) 0.0311(17) -0.0048(14) 0.0139(15) -0.0041(13)
C21 0.054(2) 0.0359(19) 0.0289(18) -0.0079(17) 0.0137(16) -0.0126(15)
C22 0.058(2) 0.037(2) 0.0301(18) 0.0055(17) 0.0207(17) -0.0078(15)
C23 0.0400(19) 0.0341(19) 0.0369(19) 0.0066(15) 0.0181(16) 0.0022(15)
C24 0.0315(17) 0.0258(16) 0.0305(17) 0.0027(13) 0.0076(14) -0.0021(13)
C25 0.0203(15) 0.0312(17) 0.0259(16) -0.0043(13) -0.0028(12) -0.0012(13)
C26 0.0219(15) 0.0275(16) 0.0272(16) -0.0042(13) -0.0024(13) -0.0006(13)
C27 0.0314(17) 0.0235(16) 0.0231(15) -0.0030(13) 0.0031(13) -0.0020(12)
C28 0.0229(15) 0.0208(15) 0.0206(14) 0.0051(12) 0.0063(12) 0.0029(11)
C29 0.0254(16) 0.0233(15) 0.0261(16) -0.0005(12) 0.0033(13) -0.0013(12)
C30 0.0315(17) 0.0333(18) 0.0225(16) 0.0026(14) 0.0016(13) -0.0045(13)
C31 0.0353(18) 0.043(2) 0.0250(17) 0.0034(16) 0.0088(14) 0.0021(14)
C32 0.0279(17) 0.0420(19) 0.0318(18) -0.0046(15) 0.0085(14) 0.0036(15)
C33 0.0233(16) 0.0330(17) 0.0262(16) -0.0034(13) 0.0019(13) -0.0005(13)
C34 0.0223(15) 0.0227(15) 0.0194(14) 0.0054(12) 0.0041(12) 0.0034(12)
C35 0.0279(17) 0.0311(17) 0.0298(17) 0.0052(14) 0.0053(14) -0.0036(13)
C36 0.0249(17) 0.042(2) 0.0359(19) 0.0000(15) 0.0072(14) 0.0044(15)
C37 0.0343(18) 0.0403(19) 0.0299(17) 0.0151(15) 0.0134(15) 0.0120(15)
C38 0.044(2) 0.0263(17) 0.0253(16) 0.0092(14) 0.0178(15) 0.0056(13)
C39 0.0326(17) 0.0254(16) 0.0261(16) 0.0051(13) 0.0116(13) 0.0025(13)
P3 0.0290(5) 0.0313(5) 0.0405(5) -0.0001(4) 0.0113(4) 0.0045(4)
F1 0.0593(15) 0.0292(12) 0.0948(19) 0.0069(10) 0.0332(14) 0.0047(11)
F2 0.0315(11) 0.0441(12) 0.0737(15) -0.0029(10) 0.0130(10) 0.0085(11)
F3 0.0627(16) 0.089(2) 0.0500(15) 0.0122(14) 0.0113(13) 0.0289(13)
F4 0.0374(12) 0.0501(13) 0.0833(17) -0.0116(10) 0.0240(12) 0.0032(12)
F5 0.0468(12) 0.0383(11) 0.0481(12) 0.0035(9) 0.0161(10) -0.0057(9)
F6 0.0499(13) 0.0577(14) 0.0375(11) 0.0066(11) 0.0139(10) -0.0022(10)
P4 0.0258(4) 0.0417(5) 0.0268(4) 0.0078(4) 0.0062(4) 0.0056(4)
F7 0.0465(12) 0.0570(13) 0.0270(10) 0.0088(10) 0.0042(9) -0.0008(9)
F8 0.0269(10) 0.0673(15) 0.0471(13) 0.0114(10) -0.0018(9) -0.0016(11)
F9 0.0594(14) 0.0510(13) 0.0399(12) 0.0028(11) 0.0183(10) 0.0129(10)
F10 0.0267(11) 0.0748(16) 0.0570(14) 0.0143(11) 0.0061(10) 0.0144(12)
F11 0.0524(13) 0.0520(13) 0.0491(13) 0.0015(11) 0.0145(11) 0.0150(10)
F12 0.0618(14) 0.0545(14) 0.0422(12) 0.0113(11) 0.0182(11) -0.0075(10)
O2 0.089(3) 0.066(2) 0.098(3) -0.0246(19) -0.037(2) 0.0139(19)
C40 0.044(2) 0.072(3) 0.066(3) 0.000(2) 0.021(2) -0.001(2)
C41 0.032(2) 0.052(3) 0.068(3) 0.0039(18) 0.003(2) -0.003(2)
C42 0.039(2) 0.052(3) 0.084(3) 0.0027(19) 0.006(2) -0.014(2)

loop_
_atom_type_symbol
_atom_type_description
_atom_type_scat_dispersion_real
_atom_type_scat_dispersion_imag
_atom_type_scat_source
C C 0.0033 0.0016 'International Tables Vol C Tables 4.2.6.8 and 6.1.1.4'
H H 0.0000 0.0000 'International Tables Vol C Tables 4.2.6.8 and 6.1.1.4'
N N 0.0061 0.0033 'International Tables Vol C Tables 4.2.6.8 and 6.1.1.4'
O O 0.0106 0.0060 'International Tables Vol C Tables 4.2.6.8 and 6.1.1.4'
F F 0.0171 0.0103 'International Tables Vol C Tables 4.2.6.8 and 6.1.1.4'
P P 0.1023 0.0942 'International Tables Vol C Tables 4.2.6.8 and 6.1.1.4'
Mo Mo -1.6832 0.6857 'International Tables Vol C Tables 4.2.6.8 and 6.1.1.4'

loop_
_geom_angle_atom_site_label_1
_geom_angle_atom_site_label_2
_geom_angle_atom_site_label_3
_geom_angle
O1 Mo1 N3 109.98(10)
O1 Mo1 N1 110.08(10)
N3 Mo1 N1 139.92(9)
O1 Mo1 N2 179.10(9)
N3 Mo1 N2 69.88(9)
N1 Mo1 N2 70.05(9)
O1 Mo1 P1 91.23(7)
N3 Mo1 P1 102.23(7)
N1 Mo1 P1 78.11(6)
N2 Mo1 P1 89.67(6)
O1 Mo1 P2 91.85(7)
N3 Mo1 P2 77.35(7)
N1 Mo1 P2 100.15(6)
N2 Mo1 P2 87.25(6)
P1 Mo1 P2 176.84(2)
C19 P1 C13 105.72(14)
C19 P1 C12 110.36(14)
C13 P1 C12 100.64(14)
C19 P1 Mo1 112.75(9)
C13 P1 Mo1 120.13(10)
C12 P1 Mo1 106.44(10)
C28 P2 C34 108.07(13)
C28 P2 C27 106.98(14)
C34 P2 C27 105.80(14)
C28 P2 Mo1 117.66(9)
C34 P2 Mo1 113.02(10)
C27 P2 Mo1 104.45(10)
C2 N1 C10 120.4(2)
C2 N1 Mo1 123.9(2)
C10 N1 Mo1 114.68(18)
C7 N2 C3 120.7(2)
C7 N2 Mo1 119.95(19)
C3 N2 Mo1 119.35(19)
C8 N3 C25 120.8(3)
C8 N3 Mo1 124.3(2)
C25 N3 Mo1 113.71(18)
C2 C1 H1A 109.5
C2 C1 H1B 109.5
H1A C1 H1B 109.5
C2 C1 H1C 109.5
H1A C1 H1C 109.5
H1B C1 H1C 109.5
N1 C2 C3 114.5(3)
N1 C2 C1 126.6(3)
C3 C2 C1 118.8(3)
N2 C3 C4 121.1(3)
N2 C3 C2 112.1(2)
C4 C3 C2 126.7(3)
C5 C4 C3 118.1(3)
C5 C4 H4 120.9
C3 C4 H4 120.9
C6 C5 C4 120.7(3)
C6 C5 H5 119.7
C4 C5 H5 119.7
C5 C6 C7 118.1(3)
C5 C6 H6 121.0
C7 C6 H6 121.0
N2 C7 C6 121.2(3)
N2 C7 C8 111.9(3)
C6 C7 C8 126.9(3)
N3 C8 C7 113.9(3)
N3 C8 C9 127.5(3)
C7 C8 C9 118.5(3)
C8 C9 H9A 109.5
C8 C9 H9B 109.5
H9A C9 H9B 109.5
C8 C9 H9C 109.5
H9A C9 H9C 109.5
H9B C9 H9C 109.5
N1 C10 C11 109.1(2)
N1 C10 H10A 109.9
C11 C10 H10A 109.9
N1 C10 H10B 109.9
C11 C10 H10B 109.9
H10A C10 H10B 108.3
C10 C11 C12 115.2(3)
C10 C11 H11A 108.5
C12 C11 H11A 108.5
C10 C11 H11B 108.5
C12 C11 H11B 108.5
H11A C11 H11B 107.5
C11 C12 P1 119.3(2)
C11 C12 H12A 107.5
P1 C12 H12A 107.5
C11 C12 H12B 107.5
P1 C12 H12B 107.5
H12A C12 H12B 107.0
C14 C13 C18 119.5(3)
C14 C13 P1 121.4(2)
C18 C13 P1 119.0(2)
C15 C14 C13 120.0(3)
C15 C14 H14 120.0
C13 C14 H14 120.0
C16 C15 C14 120.2(3)
C16 C15 H15 119.9
C14 C15 H15 119.9
C17 C16 C15 120.2(3)
C17 C16 H16 119.9
C15 C16 H16 119.9
C16 C17 C18 120.4(3)
C16 C17 H17 119.8
C18 C17 H17 119.8
C17 C18 C13 119.7(3)
C17 C18 H18 120.2
C13 C18 H18 120.2
C20 C19 C24 119.9(3)
C20 C19 P1 124.0(2)
C24 C19 P1 116.0(2)
C19 C20 C21 119.3(3)
C19 C20 H20 120.4
C21 C20 H20 120.4
C22 C21 C20 120.4(3)
C22 C21 H21 119.8
C20 C21 H21 119.8
C23 C22 C21 120.4(3)
C23 C22 H22 119.8
C21 C22 H22 119.8
C24 C23 C22 119.4(3)
C24 C23 H23 120.3
C22 C23 H23 120.3
C23 C24 C19 120.6(3)
C23 C24 H24 119.7
C19 C24 H24 119.7
N3 C25 C26 110.2(2)
N3 C25 H25A 109.6
C26 C25 H25A 109.6
N3 C25 H25B 109.6
C26 C25 H25B 109.6
H25A C25 H25B 108.1
C25 C26 C27 115.7(2)
C25 C26 H26A 108.3
C27 C26 H26A 108.3
C25 C26 H26B 108.3
C27 C26 H26B 108.3
H26A C26 H26B 107.4
C26 C27 P2 117.6(2)
C26 C27 H27A 107.9
P2 C27 H27A 107.9
C26 C27 H27B 107.9
P2 C27 H27B 107.9
H27A C27 H27B 107.2
C33 C28 C29 118.4(3)
C33 C28 P2 122.2(2)
C29 C28 P2 119.2(2)
C30 C29 C28 120.9(3)
C30 C29 H29 119.5
C28 C29 H29 119.5
C31 C30 C29 119.5(3)
C31 C30 H30 120.2
C29 C30 H30 120.2
C32 C31 C30 120.6(3)
C32 C31 H31 119.7
C30 C31 H31 119.7
C31 C32 C33 119.6(3)
C31 C32 H32 120.2
C33 C32 H32 120.2
C28 C33 C32 120.8(3)
C28 C33 H33 119.6
C32 C33 H33 119.6
C35 C34 C39 119.0(3)
C35 C34 P2 118.6(2)
C39 C34 P2 122.3(2)
C36 C35 C34 120.2(3)
C36 C35 H35 119.9
C34 C35 H35 119.9
C37 C36 C35 120.2(3)
C37 C36 H36 119.9
C35 C36 H36 119.9
C38 C37 C36 119.9(3)
C38 C37 H37 120.1
C36 C37 H37 120.1
C37 C38 C39 120.5(3)
C37 C38 H38 119.7
C39 C38 H38 119.7
C38 C39 C34 120.1(3)
C38 C39 H39 119.9
C34 C39 H39 119.9
F3 P3 F2 90.56(13)
F3 P3 F1 90.96(14)
F2 P3 F1 89.94(12)
F3 P3 F6 179.04(15)
F2 P3 F6 89.79(12)
F1 P3 F6 89.93(13)
F3 P3 F4 89.42(14)
F2 P3 F4 178.75(13)
F1 P3 F4 91.31(13)
F6 P3 F4 90.21(13)
F3 P3 F5 90.15(13)
F2 P3 F5 89.89(12)
F1 P3 F5 178.88(13)
F6 P3 F5 88.96(12)
F4 P3 F5 88.86(12)
F10 P4 F8 179.45(14)
F10 P4 F9 90.44(12)
F8 P4 F9 90.05(12)
F10 P4 F11 89.38(12)
F8 P4 F11 90.13(12)
F9 P4 F11 179.23(13)
F10 P4 F12 90.26(13)
F8 P4 F12 89.98(12)
F9 P4 F12 90.43(12)
F11 P4 F12 90.32(13)
F10 P4 F7 90.01(12)
F8 P4 F7 89.75(11)
F9 P4 F7 89.96(12)
F11 P4 F7 89.29(12)
F12 P4 F7 179.53(14)
C41 C40 H40A 109.5
C41 C40 H40B 109.5
H40A C40 H40B 109.5
C41 C40 H40C 109.5
H40A C40 H40C 109.5
H40B C40 H40C 109.5
O2 C41 C42 121.8
O2 C41 C40 121.8
C42 C41 C40 116.3
C41 C42 H42A 109.5
C41 C42 H42B 109.5
H42A C42 H42B 109.5
C41 C42 H42C 109.5
H42A C42 H42C 109.5
H42B C42 H42C 109.5
C44 C43 H43A 109.5
C44 C43 H43B 109.5
H43A C43 H43B 109.5
C44 C43 H43C 109.5
H43A C43 H43C 109.5
H43B C43 H43C 109.5
O3 C44 C43 121.8
O3 C44 C45 121.8
C43 C44 C45 116.3
C44 C45 H45A 109.5
C44 C45 H45B 109.5
H45A C45 H45B 109.5
C44 C45 H45C 109.5
H45A C45 H45C 109.5
H45B C45 H45C 109.5
O3' C44' C43' 121.8
O3' C44' C45' 121.8
C43' C44' C45' 116.3
O3" C44" C45" 121.8
O3" C44" C43" 121.8
C45" C44" C43" 116.3

loop_
_geom_bond_atom_site_label_1
_geom_bond_atom_site_label_2
_geom_bond_distance
Mo1 O1 1.693(2)
Mo1 N3 2.134(2)
Mo1 N1 2.140(2)
Mo1 N2 2.240(2)
Mo1 P1 2.5264(8)
Mo1 P2 2.5371(8)
P1 C19 1.808(3)
P1 C13 1.825(3)
P1 C12 1.838(3)
P2 C28 1.821(3)
P2 C34 1.821(3)
P2 C27 1.840(3)
N1 C2 1.294(4)
N1 C10 1.487(4)
N2 C7 1.339(4)
N2 C3 1.348(4)
N3 C8 1.301(4)
N3 C25 1.481(4)
C1 C2 1.498(4)
C1 H1A 0.98
C1 H1B 0.98
C1 H1C 0.98
C2 C3 1.469(4)
C3 C4 1.388(4)
C4 C5 1.387(5)
C4 H4 0.95
C5 C6 1.386(5)
C5 H5 0.95
C6 C7 1.393(4)
C6 H6 0.95
C7 C8 1.480(4)
C8 C9 1.486(4)
C9 H9A 0.98
C9 H9B 0.98
C9 H9C 0.98
C10 C11 1.529(4)
C10 H10A 0.99
C10 H10B 0.99
C11 C12 1.537(4)
C11 H11A 0.99
C11 H11B 0.99
C12 H12A 0.99
C12 H12B 0.99
C13 C14 1.390(4)
C13 C18 1.398(4)
C14 C15 1.383(4)
C14 H14 0.95
C15 C16 1.383(5)
C15 H15 0.95
C16 C17 1.374(5)
C16 H16 0.95
C17 C18 1.387(5)
C17 H17 0.95
C18 H18 0.95
C19 C20 1.384(4)
C19 C24 1.395(4)
C20 C21 1.391(4)
C20 H20 0.95
C21 C22 1.386(5)
C21 H21 0.95
C22 C23 1.380(5)
C22 H22 0.95
C23 C24 1.380(4)
C23 H23 0.95
C24 H24 0.95
C25 C26 1.539(4)
C25 H25A 0.99
C25 H25B 0.99
C26 C27 1.540(4)
C26 H26A 0.99
C26 H26B 0.99
C27 H27A 0.99
C27 H27B 0.99
C28 C33 1.388(4)
C28 C29 1.395(4)
C29 C30 1.385(4)
C29 H29 0.95
C30 C31 1.381(5)
C30 H30 0.95
C31 C32 1.379(5)
C31 H31 0.95
C32 C33 1.389(4)
C32 H32 0.95
C33 H33 0.95
C34 C35 1.390(4)
C34 C39 1.392(4)
C35 C36 1.384(4)
C35 H35 0.95
C36 C37 1.379(5)
C36 H36 0.95
C37 C38 1.373(5)
C37 H37 0.95
C38 C39 1.382(4)
C38 H38 0.95
C39 H39 0.95
P3 F3 1.585(2)
P3 F2 1.591(2)
P3 F1 1.595(2)
P3 F6 1.597(2)
P3 F4 1.602(2)
P3 F5 1.604(2)
P4 F10 1.595(2)
P4 F8 1.598(2)
P4 F9 1.599(2)
P4 F11 1.599(2)
P4 F12 1.599(2)
P4 F7 1.603(2)
O2 C41 1.2079
C40 C41 1.5088
C40 H40A 0.98
C40 H40B 0.98
C40 H40C 0.98
C41 C42 1.5088
C42 H42A 0.98
C42 H42B 0.98
C42 H42C 0.98
O3 C44 1.2079
C43 C44 1.5088
C43 H43A 0.98
C43 H43B 0.98
C43 H43C 0.98
C44 C45 1.5088
C45 H45A 0.98
C45 H45B 0.98
C45 H45C 0.98
O3' C44' 1.2079
C43' C44' 1.5087
C44' C45' 1.5088
O3" C44" 1.2079
C43" C44" 1.5089
C44" C45" 1.5088

loop_
_geom_hbond_atom_site_label_D
_geom_hbond_atom_site_label_H
_geom_hbond_atom_site_label_A
_geom_hbond_site_symmetry_A
_geom_hbond_distance_DH
_geom_hbond_distance_HA
_geom_hbond_distance_DA
_geom_hbond_angle_DHA
C10 H10B O3 2_645 0.99 2.47 3.392(4) 154.3
C11 H11A F5 3_665 0.99 2.44 3.290(4) 144.2
C12 H12B F5 . 0.99 2.43 3.319(4) 148.4
C25 H25A F10 4_565 0.99 2.52 3.406(4) 149.0
C26 H26A F7 4_565 0.99 2.46 3.198(4) 131.1
C39 H39 F1 1_545 0.95 2.41 3.226(4) 143.8
C40 H40B F2 3_565 0.98 2.41 3.288(4) 149.5

loop_
_geom_torsion_atom_site_label_1
_geom_torsion_atom_site_label_2
_geom_torsion_atom_site_label_3
_geom_torsion_atom_site_label_4
_geom_torsion
C10 N1 C2 C3 169.3(2)
Mo1 N1 C2 C3 1.2(4)
C10 N1 C2 C1 -8.7(4)
Mo1 N1 C2 C1 -176.8(2)
C7 N2 C3 C4 0.7(4)
Mo1 N2 C3 C4 -179.6(2)
C7 N2 C3 C2 -178.7(2)
Mo1 N2 C3 C2 1.0(3)
N1 C2 C3 N2 -1.4(4)
C1 C2 C3 N2 176.8(3)
N1 C2 C3 C4 179.2(3)
C1 C2 C3 C4 -2.5(5)
N2 C3 C4 C5 -1.7(4)
C2 C3 C4 C5 177.6(3)
C3 C4 C5 C6 1.4(5)
C4 C5 C6 C7 -0.1(5)
C3 N2 C7 C6 0.7(4)
Mo1 N2 C7 C6 -179.0(2)
C3 N2 C7 C8 -177.4(2)
Mo1 N2 C7 C8 2.9(3)
C5 C6 C7 N2 -1.0(5)
C5 C6 C7 C8 176.8(3)
C25 N3 C8 C7 169.9(2)
Mo1 N3 C8 C7 2.8(4)
C25 N3 C8 C9 -6.0(5)
Mo1 N3 C8 C9 -173.1(2)
N2 C7 C8 N3 -3.5(4)
C6 C7 C8 N3 178.5(3)
N2 C7 C8 C9 172.8(3)
C6 C7 C8 C9 -5.2(5)
C2 N1 C10 C11 -76.5(3)
Mo1 N1 C10 C11 92.6(2)
N1 C10 C11 C12 -64.7(3)
C10 C11 C12 P1 51.4(3)
C19 P1 C12 C11 72.6(3)
C13 P1 C12 C11 -176.1(2)
Mo1 P1 C12 C11 -50.0(2)
C19 P1 C13 C14 -139.0(2)
C12 P1 C13 C14 106.1(3)
Mo1 P1 C13 C14 -10.1(3)
C19 P1 C13 C18 44.9(3)
C12 P1 C13 C18 -70.0(3)
Mo1 P1 C13 C18 173.8(2)
C18 C13 C14 C15 -0.1(5)
P1 C13 C14 C15 -176.1(2)
C13 C14 C15 C16 1.0(5)
C14 C15 C16 C17 -1.7(5)
C15 C16 C17 C18 1.4(6)
C16 C17 C18 C13 -0.5(5)
C14 C13 C18 C17 -0.2(5)
P1 C13 C18 C17 175.9(3)
C13 P1 C19 C20 -120.2(3)
C12 P1 C19 C20 -12.1(3)
Mo1 P1 C19 C20 106.7(3)
C13 P1 C19 C24 64.6(3)
C12 P1 C19 C24 172.6(2)
Mo1 P1 C19 C24 -68.5(2)
C24 C19 C20 C21 1.5(5)
P1 C19 C20 C21 -173.5(3)
C19 C20 C21 C22 0.2(5)
C20 C21 C22 C23 -1.8(5)
C21 C22 C23 C24 1.6(5)
C22 C23 C24 C19 0.1(5)
C20 C19 C24 C23 -1.7(5)
P1 C19 C24 C23 173.8(2)
C8 N3 C25 C26 -77.7(3)
Mo1 N3 C25 C26 90.7(3)
N3 C25 C26 C27 -62.5(3)
C25 C26 C27 P2 52.7(3)
C28 P2 C27 C26 70.3(3)
C34 P2 C27 C26 -174.6(2)
Mo1 P2 C27 C26 -55.1(2)
C34 P2 C28 C33 -118.9(3)
C27 P2 C28 C33 -5.4(3)
Mo1 P2 C28 C33 111.7(2)
C34 P2 C28 C29 65.5(3)
C27 P2 C28 C29 179.0(2)
Mo1 P2 C28 C29 -63.9(3)
C33 C28 C29 C30 -1.9(4)
P2 C28 C29 C30 173.9(2)
C28 C29 C30 C31 -0.4(5)
C29 C30 C31 C32 1.9(5)
C30 C31 C32 C33 -1.1(5)
C29 C28 C33 C32 2.8(5)
P2 C28 C33 C32 -172.8(2)
C31 C32 C33 C28 -1.3(5)
C28 P2 C34 C35 -86.1(3)
C27 P2 C34 C35 159.6(2)
Mo1 P2 C34 C35 45.9(3)
C28 P2 C34 C39 97.0(3)
C27 P2 C34 C39 -17.3(3)
Mo1 P2 C34 C39 -131.0(2)
C39 C34 C35 C36 -1.0(4)
P2 C34 C35 C36 -178.1(2)
C34 C35 C36 C37 0.1(5)
C35 C36 C37 C38 1.3(5)
C36 C37 C38 C39 -1.8(5)
C37 C38 C39 C34 0.8(5)
C35 C34 C39 C38 0.6(4)
P2 C34 C39 C38 177.5(2)
